data_1510514
loop_
_publ_author_name
'Fornasini, M.L.'
'Merlo, F.'

_publ_section_title
;
 Crystal structures of the phases Sr3 Ag2, Ca5 Au3, Sr7 Au3 and Sr7 Ag3
;
_journal_name_full 'Revue de Chimie Minerale'
_journal_page_first 273
_journal_page_last 281
_journal_volume 21
_journal_year 1984
_chemical_formula_sum 'Au3 Sr7'
_space_group_IT_number 186
_symmetry_space_group_name_Hall 'P 6c -2c'
_symmetry_space_group_name_H-M 'P 63 m c'
_cell_angle_alpha 90
_cell_angle_beta 90
_cell_angle_gamma 120
_cell_formula_units_Z 2
_cell_length_a 11.07
_cell_length_b 11.07
_cell_length_c 7.161
_cell_volume 759.975
_citation_journal_id_ASTM RVCMA8
_cod_data_source_file gold_613.cif
_cod_data_source_block Au3Sr7
_cod_original_cell_volume 759.9753
_cod_database_code 1510514

loop_
_symmetry_equiv_pos_as_xyz
x,y,z
x-y,x,z+1/2
-y,x-y,z
-x,-y,z+1/2
-x+y,-x,z
y,-x+y,z+1/2
y,x,z+1/2
-x+y,y,z
-x,-x+y,z+1/2
-y,-x,z
x-y,-y,z+1/2
x,x-y,z

loop_
_atom_site_label
_atom_site_type_symbol
_atom_site_fract_x
_atom_site_fract_y
_atom_site_fract_z
_atom_site_occupancy
_atom_site_U_iso_or_equiv
Sr2 Sr 0.1253 0.8747 0.25 1 0.0
Au1 Au 0.8117 0.1883 0.331 1 0.0
Sr3 Sr 0.5426 0.4574 0.066 1 0.0
Sr1 Sr 0.3333 0.6667 0.045 1 0.0
